data_4065587
loop_
_publ_author_name
'Schiwon, Rafael'
'Knispel, Christina'
'Limberg, Christian'

_publ_section_title
;
 Heterometallic Complexes with Re&#x2212;Bi Metal Bonds
;
_journal_issue 7
_journal_name_full Organometallics
_journal_page_first 1670
_journal_paper_doi 10.1021/om100011r
_journal_volume 29
_journal_year 2010
_chemical_formula_moiety 'C16 H12 Bi F12 O2 Re'
_chemical_formula_sum 'C16 H12 Bi F12 O2 Re'
_chemical_formula_weight 859.44
_chemical_name_systematic
; 
 Bis(\e^5^-cyclopentdienyl)rheniumbismuthbis(1,1,1,3,3,3-
hexafluoro-2-propanolate) 
;
_space_group_IT_number 61
_symmetry_cell_setting orthorhombic
_symmetry_space_group_name_Hall '-P 2ac 2ab'
_symmetry_space_group_name_H-M 'P b c a'
_atom_sites_solution_hydrogens geom
_atom_sites_solution_primary direct
_atom_sites_solution_secondary difmap
_audit_creation_method SHELXL-97
_cell_angle_alpha 90.00
_cell_angle_beta 90.00
_cell_angle_gamma 90.00
_cell_formula_units_Z 8
_cell_length_a 14.6191(3)
_cell_length_b 17.5119(4)
_cell_length_c 15.7302(3)
_cell_measurement_reflns_used 5000
_cell_measurement_temperature 100(2)
_cell_measurement_theta_max 25
_cell_measurement_theta_min 5
_cell_volume 4027.06(15)
_computing_cell_refinement 'X-AREA (Stoe & Cie, 2002)'
_computing_data_collection 'X-AREA (Stoe & Cie, 2002)'
_computing_data_reduction 'X-RED (Stoe & Cie, 2002)'
_computing_molecular_graphics 'DIAMOND (Brandenburg & Berndt, 1999)'
_computing_publication_material 'SHELXL97 (Sheldrick, 1997)'
_computing_structure_refinement 'SHELXL97 (Sheldrick, 1997)'
_computing_structure_solution 'SIR2004 (Burla et al., 2005)'
_diffrn_ambient_temperature 100(2)
_diffrn_detector_area_resol_mean 6.67
_diffrn_measured_fraction_theta_full 0.983
_diffrn_measured_fraction_theta_max 0.983
_diffrn_measurement_device 'Stoe IPDS-2t diffractometer'
_diffrn_measurement_method '\w-rotation,\w-incr.=1\%,210 exposures'
_diffrn_radiation_collimation '0.5 mm diameter monocapillary'
_diffrn_radiation_monochromator 'planar graphite'
_diffrn_radiation_source 'long fine focus sealed X-ray tube'
_diffrn_radiation_type MoK\a
_diffrn_radiation_wavelength 0.71073
_diffrn_reflns_av_R_equivalents 0.0285
_diffrn_reflns_av_sigmaI/netI 0.0319
_diffrn_reflns_limit_h_max 20
_diffrn_reflns_limit_h_min -20
_diffrn_reflns_limit_k_max 24
_diffrn_reflns_limit_k_min -24
_diffrn_reflns_limit_l_max 21
_diffrn_reflns_limit_l_min -21
_diffrn_reflns_number 43810
_diffrn_reflns_theta_full 29.32
_diffrn_reflns_theta_max 29.32
_diffrn_reflns_theta_min 2.59
_diffrn_standards_decay_% 0
_diffrn_standards_interval_count 0
_diffrn_standards_interval_time 0
_diffrn_standards_number 0
_exptl_absorpt_coefficient_mu 14.854
_exptl_absorpt_correction_T_max 0.1997
_exptl_absorpt_correction_T_min 0.1033
_exptl_absorpt_correction_type numerical
_exptl_absorpt_process_details
;
The crystal faces were indexed by microscope on the diffractometer. After 
that a numerical absorption correction basing on a Gaussian algorithsm 
was applied, which is implemented in the X-RED program (Stoe, 2002).
;
_exptl_crystal_density_diffrn 2.835
_exptl_crystal_density_method none
_exptl_crystal_description block
_exptl_crystal_F_000 3120
_exptl_crystal_size_max 0.28
_exptl_crystal_size_mid 0.24
_exptl_crystal_size_min 0.16
_refine_diff_density_max 2.074
_refine_diff_density_min -4.092
_refine_diff_density_rms 0.286
_refine_ls_extinction_method none
_refine_ls_goodness_of_fit_ref 1.023
_refine_ls_hydrogen_treatment constr
_refine_ls_matrix_type full
_refine_ls_number_parameters 289
_refine_ls_number_reflns 5425
_refine_ls_number_restraints 0
_refine_ls_restrained_S_all 1.023
_refine_ls_R_factor_all 0.0437
_refine_ls_R_factor_gt 0.0341
_refine_ls_shift/su_max 0.002
_refine_ls_shift/su_mean 0.000
_refine_ls_structure_factor_coef Fsqd
_refine_ls_weighting_details 'calc w=1/[\s^2^(Fo^2^)+(0.0507P)^2^] where P=(Fo^2^+2Fc^2^)/3'
_refine_ls_weighting_scheme calc
_refine_ls_wR_factor_gt 0.0767
_refine_ls_wR_factor_ref 0.0800
_reflns_number_gt 4677
_reflns_number_total 5425
_reflns_threshold_expression I>2sigma(I)
_cod_data_source_file om100011r_si_002.cif
_cod_data_source_block 2
_cod_database_code 4065587

loop_
_symmetry_equiv_pos_as_xyz
'x, y, z'
'-x+1/2, -y, z+1/2'
'x+1/2, -y+1/2, -z'
'-x, y+1/2, -z+1/2'
'-x, -y, -z'
'x-1/2, y, -z-1/2'
'-x-1/2, y-1/2, z'
'x, -y-1/2, z-1/2'

loop_
_atom_site_label
_atom_site_type_symbol
_atom_site_fract_x
_atom_site_fract_y
_atom_site_fract_z
_atom_site_U_iso_or_equiv
_atom_site_adp_type
_atom_site_occupancy
_atom_site_symmetry_multiplicity
_atom_site_calc_flag
_atom_site_refinement_flags
C1 C 0.6762(4) 0.3314(4) 0.1823(4) 0.0200(11) Uani 1 1 d .
H1 H 0.6937 0.3131 0.1278 0.024 Uiso 1 1 calc R
C2 C 0.6763(4) 0.2873(3) 0.2591(4) 0.0191(10) Uani 1 1 d .
H2 H 0.6940 0.2354 0.2654 0.023 Uiso 1 1 calc R
C3 C 0.6441(4) 0.3380(4) 0.3248(4) 0.0220(11) Uani 1 1 d .
H3 H 0.6365 0.3247 0.3830 0.026 Uiso 1 1 calc R
C4 C 0.6255(4) 0.4107(4) 0.2890(4) 0.0234(12) Uani 1 1 d .
H4 H 0.6034 0.4541 0.3189 0.028 Uiso 1 1 calc R
C5 C 0.6456(4) 0.4072(3) 0.2005(4) 0.0214(11) Uani 1 1 d .
H5 H 0.6398 0.4479 0.1609 0.026 Uiso 1 1 calc R
C6 C 0.4034(4) 0.2544(3) 0.2137(4) 0.0196(11) Uani 1 1 d .
H6 H 0.3943 0.2188 0.1690 0.024 Uiso 1 1 calc R
C7 C 0.4413(4) 0.2374(4) 0.2940(4) 0.0245(12) Uani 1 1 d .
H7 H 0.4634 0.1892 0.3124 0.029 Uiso 1 1 calc R
C8 C 0.4401(4) 0.3060(4) 0.3420(4) 0.0281(13) Uani 1 1 d .
H8 H 0.4604 0.3108 0.3991 0.034 Uiso 1 1 calc R
C9 C 0.4039(4) 0.3664(4) 0.2921(4) 0.0267(13) Uani 1 1 d .
H9 H 0.3966 0.4181 0.3093 0.032 Uiso 1 1 calc R
C10 C 0.3806(4) 0.3344(4) 0.2104(4) 0.0214(11) Uani 1 1 d .
H10 H 0.3551 0.3611 0.1634 0.026 Uiso 1 1 calc R
C11 C 0.6382(4) 0.3855(3) -0.0690(4) 0.0199(11) Uani 1 1 d .
H11 H 0.6172 0.3360 -0.0941 0.024 Uiso 1 1 calc R
C12 C 0.7421(5) 0.3902(4) -0.0766(4) 0.0247(12) Uani 1 1 d .
C13 C 0.5889(5) 0.4514(4) -0.1146(4) 0.0273(13) Uani 1 1 d .
C14 C 0.6200(4) 0.1582(3) 0.0813(3) 0.0174(10) Uani 1 1 d .
H14 H 0.6089 0.1770 0.1404 0.021 Uiso 1 1 calc R
C15 C 0.5555(5) 0.0921(4) 0.0640(4) 0.0235(11) Uani 1 1 d .
C16 C 0.7199(5) 0.1346(4) 0.0740(4) 0.0259(13) Uani 1 1 d .
Bi1 Bi 0.510466(14) 0.312161(11) 0.061971(12) 0.01565(6) Uani 1 1 d .
F1 F 0.7771(3) 0.4508(3) -0.0385(3) 0.0402(11) Uani 1 1 d .
F2 F 0.7800(3) 0.3279(3) -0.0428(3) 0.0378(10) Uani 1 1 d .
F3 F 0.7691(4) 0.3918(3) -0.1589(3) 0.0419(11) Uani 1 1 d .
F4 F 0.6066(4) 0.4529(3) -0.1979(3) 0.0528(14) Uani 1 1 d .
F5 F 0.4994(3) 0.4440(3) -0.1055(3) 0.0358(9) Uani 1 1 d .
F6 F 0.6117(4) 0.5194(2) -0.0825(3) 0.0417(11) Uani 1 1 d .
F7 F 0.5638(3) 0.0632(2) -0.0142(2) 0.0290(8) Uani 1 1 d .
F8 F 0.5631(4) 0.0351(2) 0.1182(3) 0.0457(13) Uani 1 1 d .
F9 F 0.4684(3) 0.1174(3) 0.0695(3) 0.0414(11) Uani 1 1 d .
F10 F 0.7444(3) 0.1147(3) -0.0046(2) 0.0306(9) Uani 1 1 d .
F11 F 0.7399(4) 0.0749(3) 0.1238(3) 0.0521(14) Uani 1 1 d .
F12 F 0.7750(3) 0.1915(3) 0.0966(4) 0.0516(14) Uani 1 1 d .
O1 O 0.6160(3) 0.3865(2) 0.0160(3) 0.0197(8) Uani 1 1 d .
O2 O 0.6024(3) 0.2172(2) 0.0255(3) 0.0196(8) Uani 1 1 d .
Re1 Re 0.532083(14) 0.323755(12) 0.232152(13) 0.01429(6) Uani 1 1 d .

loop_
_atom_site_aniso_label
_atom_site_aniso_U_11
_atom_site_aniso_U_22
_atom_site_aniso_U_33
_atom_site_aniso_U_23
_atom_site_aniso_U_13
_atom_site_aniso_U_12
C1 0.012(2) 0.034(3) 0.014(2) -0.001(2) -0.0007(18) -0.004(2)
C2 0.014(2) 0.025(3) 0.019(3) -0.001(2) -0.0035(19) 0.000(2)
C3 0.013(2) 0.040(3) 0.013(2) -0.003(2) -0.0034(19) -0.007(2)
C4 0.018(3) 0.029(3) 0.023(3) -0.007(2) 0.004(2) -0.007(2)
C5 0.019(3) 0.023(3) 0.022(3) -0.001(2) 0.002(2) -0.007(2)
C6 0.013(2) 0.024(3) 0.022(3) -0.003(2) 0.001(2) -0.005(2)
C7 0.014(3) 0.030(3) 0.029(3) 0.010(2) 0.003(2) -0.003(2)
C8 0.018(3) 0.046(4) 0.020(3) -0.001(3) 0.006(2) -0.009(3)
C9 0.018(3) 0.032(3) 0.030(3) -0.006(3) 0.013(2) -0.002(2)
C10 0.012(2) 0.031(3) 0.021(3) 0.008(2) 0.0012(19) -0.002(2)
C11 0.025(3) 0.019(2) 0.015(2) 0.000(2) 0.004(2) -0.002(2)
C12 0.026(3) 0.023(3) 0.026(3) -0.003(2) 0.010(2) -0.001(2)
C13 0.039(4) 0.027(3) 0.017(3) 0.006(2) 0.001(2) -0.002(3)
C14 0.021(3) 0.018(2) 0.013(2) 0.0002(19) -0.0031(19) 0.000(2)
C15 0.026(3) 0.026(3) 0.019(3) 0.000(2) 0.001(2) -0.002(2)
C16 0.025(3) 0.031(3) 0.022(3) -0.008(2) -0.005(2) 0.005(2)
Bi1 0.01271(10) 0.02051(10) 0.01372(10) 0.00038(7) -0.00090(6) -0.00006(7)
F1 0.027(2) 0.034(2) 0.059(3) -0.017(2) 0.008(2) -0.0090(18)
F2 0.027(2) 0.036(2) 0.051(3) 0.006(2) 0.0082(19) 0.0049(17)
F3 0.046(3) 0.044(3) 0.035(2) 0.0013(19) 0.026(2) 0.003(2)
F4 0.069(4) 0.071(4) 0.018(2) 0.018(2) 0.002(2) 0.003(3)
F5 0.031(2) 0.037(2) 0.039(2) 0.0100(19) -0.0060(18) 0.0033(17)
F6 0.053(3) 0.0218(18) 0.050(3) 0.0095(18) -0.013(2) -0.0023(18)
F7 0.036(2) 0.0298(18) 0.0214(17) -0.0092(14) 0.0021(15) -0.0072(16)
F8 0.081(4) 0.0248(19) 0.031(2) 0.0120(17) -0.013(2) -0.020(2)
F9 0.025(2) 0.038(2) 0.061(3) -0.018(2) 0.011(2) -0.0074(18)
F10 0.0257(19) 0.041(2) 0.0254(19) -0.0071(17) 0.0018(15) 0.0068(17)
F11 0.053(3) 0.065(3) 0.038(2) 0.013(2) -0.006(2) 0.032(3)
F12 0.022(2) 0.055(3) 0.078(4) -0.038(3) -0.011(2) 0.000(2)
O1 0.021(2) 0.0237(19) 0.0147(18) 0.0019(15) 0.0013(15) -0.0003(15)
O2 0.024(2) 0.0199(18) 0.0151(17) 0.0021(15) 0.0018(15) 0.0016(16)
Re1 0.01197(10) 0.01784(10) 0.01307(10) -0.00059(7) 0.00087(7) -0.00201(7)

loop_
_atom_type_symbol
_atom_type_description
_atom_type_scat_dispersion_real
_atom_type_scat_dispersion_imag
_atom_type_scat_source
C C 0.0033 0.0016 'International Tables Vol C Tables 4.2.6.8 and 6.1.1.4'
H H 0.0000 0.0000 'International Tables Vol C Tables 4.2.6.8 and 6.1.1.4'
Bi Bi -4.1077 10.2566 'International Tables Vol C Tables 4.2.6.8 and 6.1.1.4'
F F 0.0171 0.0103 'International Tables Vol C Tables 4.2.6.8 and 6.1.1.4'
O O 0.0106 0.0060 'International Tables Vol C Tables 4.2.6.8 and 6.1.1.4'
Re Re -1.0185 7.2310 'International Tables Vol C Tables 4.2.6.8 and 6.1.1.4'

loop_
_geom_angle_atom_site_label_1
_geom_angle_atom_site_label_2
_geom_angle_atom_site_label_3
_geom_angle
C5 C1 C2 109.4(5)
C5 C1 Re1 72.1(3)
C2 C1 Re1 71.1(3)
C5 C1 H1 125.3
C2 C1 H1 125.3
Re1 C1 H1 123.1
C1 C2 C3 105.8(5)
C1 C2 Re1 71.7(3)
C3 C2 Re1 69.7(3)
C1 C2 H2 127.1
C3 C2 H2 127.1
Re1 C2 H2 123.2
C4 C3 C2 109.3(5)
C4 C3 Re1 72.3(3)
C2 C3 Re1 72.5(3)
C4 C3 H3 125.3
C2 C3 H3 125.3
Re1 C3 H3 121.4
C3 C4 C5 108.1(5)
C3 C4 Re1 70.4(3)
C5 C4 Re1 72.9(3)
C3 C4 H4 126.0
C5 C4 H4 126.0
Re1 C4 H4 122.4
C4 C5 C1 107.4(5)
C4 C5 Re1 70.2(3)
C1 C5 Re1 71.0(3)
C4 C5 H5 126.3
C1 C5 H5 126.3
Re1 C5 H5 124.2
C7 C6 C10 109.2(5)
C7 C6 Re1 70.8(3)
C10 C6 Re1 71.0(3)
C7 C6 H6 125.4
C10 C6 H6 125.4
Re1 C6 H6 124.4
C6 C7 C8 107.0(6)
C6 C7 Re1 72.6(3)
C8 C7 Re1 70.5(3)
C6 C7 H7 126.5
C8 C7 H7 126.5
Re1 C7 H7 122.1
C7 C8 C9 110.0(6)
C7 C8 Re1 72.3(3)
C9 C8 Re1 71.9(3)
C7 C8 H8 125.0
C9 C8 H8 125.0
Re1 C8 H8 122.4
C8 C9 C10 106.9(6)
C8 C9 Re1 70.8(4)
C10 C9 Re1 72.0(3)
C8 C9 H9 126.5
C10 C9 H9 126.5
Re1 C9 H9 122.4
C6 C10 C9 106.9(5)
C6 C10 Re1 71.7(3)
C9 C10 Re1 70.3(3)
C6 C10 H10 126.6
C9 C10 H10 126.6
Re1 C10 H10 123.1
O1 C11 C12 108.0(5)
O1 C11 C13 109.5(5)
C12 C11 C13 112.9(5)
O1 C11 H11 108.8
C12 C11 H11 108.8
C13 C11 H11 108.8
F1 C12 F2 108.4(6)
F1 C12 F3 107.7(5)
F2 C12 F3 106.0(5)
F1 C12 C11 113.2(5)
F2 C12 C11 109.7(5)
F3 C12 C11 111.5(6)
F5 C13 F4 107.5(6)
F5 C13 F6 107.1(6)
F4 C13 F6 107.8(6)
F5 C13 C11 109.8(5)
F4 C13 C11 112.4(6)
F6 C13 C11 112.0(5)
O2 C14 C15 109.9(5)
O2 C14 C16 109.6(5)
C15 C14 C16 112.0(5)
O2 C14 H14 108.4
C15 C14 H14 108.4
C16 C14 H14 108.4
F8 C15 F7 107.6(5)
F8 C15 F9 106.7(6)
F7 C15 F9 105.6(5)
F8 C15 C14 114.2(5)
F7 C15 C14 113.4(5)
F9 C15 C14 108.9(5)
F12 C16 F10 106.4(6)
F12 C16 F11 107.2(6)
F10 C16 F11 106.3(5)
F12 C16 C14 110.9(5)
F10 C16 C14 113.5(5)
F11 C16 C14 112.2(6)
O1 Bi1 O2 86.09(15)
O1 Bi1 Re1 101.79(11)
O2 Bi1 Re1 104.01(10)
C11 O1 Bi1 119.3(4)
C14 O2 Bi1 120.7(3)
C3 Re1 C8 87.2(2)
C3 Re1 C9 107.9(2)
C8 Re1 C9 37.3(3)
C3 Re1 C4 37.3(2)
C8 Re1 C4 98.9(2)
C9 Re1 C4 96.7(2)
C3 Re1 C7 103.3(2)
C8 Re1 C7 37.2(3)
C9 Re1 C7 62.8(2)
C4 Re1 C7 130.6(2)
C3 Re1 C2 37.8(2)
C8 Re1 C2 112.6(2)
C9 Re1 C2 143.7(2)
C4 Re1 C2 62.8(2)
C7 Re1 C2 106.5(2)
C3 Re1 C10 145.3(2)
C8 Re1 C10 62.1(2)
C9 Re1 C10 37.6(2)
C4 Re1 C10 127.4(2)
C7 Re1 C10 62.4(2)
C2 Re1 C10 168.0(2)
C3 Re1 C1 61.9(2)
C8 Re1 C1 148.1(2)
C9 Re1 C1 156.2(2)
C4 Re1 C1 61.8(2)
C7 Re1 C1 138.4(2)
C2 Re1 C1 37.2(2)
C10 Re1 C1 149.7(2)
C3 Re1 C6 139.8(2)
C8 Re1 C6 61.2(2)
C9 Re1 C6 62.2(2)
C4 Re1 C6 158.1(2)
C7 Re1 C6 36.6(2)
C2 Re1 C6 130.9(2)
C10 Re1 C6 37.3(2)
C1 Re1 C6 140.1(2)
C3 Re1 C5 61.9(2)
C8 Re1 C5 135.0(2)
C9 Re1 C5 119.5(2)
C4 Re1 C5 36.9(2)
C7 Re1 C5 165.2(2)
C2 Re1 C5 62.4(2)
C10 Re1 C5 129.3(2)
C1 Re1 C5 36.9(2)
C6 Re1 C5 158.2(2)
C3 Re1 Bi1 138.55(15)
C8 Re1 Bi1 133.79(17)
C9 Re1 Bi1 110.27(18)
C4 Re1 Bi1 121.31(16)
C7 Re1 Bi1 108.10(17)
C2 Re1 Bi1 106.01(15)
C10 Re1 Bi1 74.96(15)
C1 Re1 Bi1 76.65(14)
C6 Re1 Bi1 74.64(15)
C5 Re1 Bi1 85.23(15)

loop_
_geom_bond_atom_site_label_1
_geom_bond_atom_site_label_2
_geom_bond_distance
C1 C5 1.431(9)
C1 C2 1.434(8)
C1 Re1 2.252(6)
C1 H1 0.9500
C2 C3 1.441(8)
C2 Re1 2.244(6)
C2 H2 0.9500
C3 C4 1.418(9)
C3 Re1 2.206(5)
C3 H3 0.9500
C4 C5 1.424(8)
C4 Re1 2.232(6)
C4 H4 0.9500
C5 Re1 2.267(6)
C5 H5 0.9500
C6 C7 1.410(8)
C6 C10 1.441(9)
C6 Re1 2.258(6)
C6 H6 0.9500
C7 C8 1.419(10)
C7 Re1 2.235(6)
C7 H7 0.9500
C8 C9 1.419(10)
C8 Re1 2.212(6)
C8 H8 0.9500
C9 C10 1.443(9)
C9 Re1 2.226(6)
C9 H9 0.9500
C10 Re1 2.249(6)
C10 H10 0.9500
C11 O1 1.376(7)
C11 C12 1.526(9)
C11 C13 1.539(9)
C11 H11 1.0000
C12 F1 1.321(8)
C12 F2 1.334(8)
C12 F3 1.355(7)
C13 F5 1.323(8)
C13 F4 1.335(7)
C13 F6 1.336(8)
C14 O2 1.379(7)
C14 C15 1.518(8)
C14 C16 1.522(9)
C14 H14 1.0000
C15 F8 1.317(7)
C15 F7 1.336(7)
C15 F9 1.350(8)
C16 F12 1.330(8)
C16 F10 1.333(7)
C16 F11 1.339(8)
Bi1 O1 2.144(4)
Bi1 O2 2.214(4)
Bi1 Re1 2.7032(3)

loop_
_geom_torsion_atom_site_label_1
_geom_torsion_atom_site_label_2
_geom_torsion_atom_site_label_3
_geom_torsion_atom_site_label_4
_geom_torsion
C5 C1 C2 C3 0.6(6)
Re1 C1 C2 C3 -61.7(4)
C5 C1 C2 Re1 62.3(4)
C1 C2 C3 C4 -0.3(6)
Re1 C2 C3 C4 -63.4(4)
C1 C2 C3 Re1 63.1(4)
C2 C3 C4 C5 0.0(7)
Re1 C3 C4 C5 -63.6(4)
C2 C3 C4 Re1 63.5(4)
C3 C4 C5 C1 0.4(6)
Re1 C4 C5 C1 -61.6(4)
C3 C4 C5 Re1 62.0(4)
C2 C1 C5 C4 -0.6(6)
Re1 C1 C5 C4 61.1(4)
C2 C1 C5 Re1 -61.7(4)
C10 C6 C7 C8 1.6(7)
Re1 C6 C7 C8 62.5(4)
C10 C6 C7 Re1 -60.9(4)
C6 C7 C8 C9 -1.5(7)
Re1 C7 C8 C9 62.4(4)
C6 C7 C8 Re1 -63.9(4)
C7 C8 C9 C10 0.8(7)
Re1 C8 C9 C10 63.4(4)
C7 C8 C9 Re1 -62.6(4)
C7 C6 C10 C9 -1.1(6)
Re1 C6 C10 C9 -61.9(4)
C7 C6 C10 Re1 60.8(4)
C8 C9 C10 C6 0.2(6)
Re1 C9 C10 C6 62.8(4)
C8 C9 C10 Re1 -62.6(4)
O1 C11 C12 F1 -56.6(7)
C13 C11 C12 F1 64.7(7)
O1 C11 C12 F2 64.6(6)
C13 C11 C12 F2 -174.2(5)
O1 C11 C12 F3 -178.2(5)
C13 C11 C12 F3 -57.0(7)
O1 C11 C13 F5 -59.5(7)
C12 C11 C13 F5 -179.9(5)
O1 C11 C13 F4 -179.1(6)
C12 C11 C13 F4 60.5(7)
O1 C11 C13 F6 59.3(7)
C12 C11 C13 F6 -61.1(7)
O2 C14 C15 F8 -175.6(5)
C16 C14 C15 F8 62.4(7)
O2 C14 C15 F7 60.8(7)
C16 C14 C15 F7 -61.3(7)
O2 C14 C15 F9 -56.5(6)
C16 C14 C15 F9 -178.5(5)
O2 C14 C16 F12 63.2(7)
C15 C14 C16 F12 -174.5(6)
O2 C14 C16 F10 -56.5(7)
C15 C14 C16 F10 65.8(7)
O2 C14 C16 F11 -176.9(5)
C15 C14 C16 F11 -54.7(7)
C12 C11 O1 Bi1 -138.8(4)
C13 C11 O1 Bi1 97.8(5)
O2 Bi1 O1 C11 64.8(4)
Re1 Bi1 O1 C11 168.3(4)
C15 C14 O2 Bi1 94.8(5)
C16 C14 O2 Bi1 -141.6(4)
O1 Bi1 O2 C14 131.6(4)
Re1 Bi1 O2 C14 30.4(4)
C4 C3 Re1 C8 -108.7(4)
C2 C3 Re1 C8 133.7(4)
C4 C3 Re1 C9 -77.2(4)
C2 C3 Re1 C9 165.2(3)
C2 C3 Re1 C4 -117.7(5)
C4 C3 Re1 C7 -142.5(4)
C2 C3 Re1 C7 99.8(4)
C4 C3 Re1 C2 117.7(5)
C4 C3 Re1 C10 -82.1(5)
C2 C3 Re1 C10 160.2(4)
C4 C3 Re1 C1 79.4(4)
C2 C3 Re1 C1 -38.3(3)
C4 C3 Re1 C6 -145.0(4)
C2 C3 Re1 C6 97.4(4)
C4 C3 Re1 C5 37.3(3)
C2 C3 Re1 C5 -80.3(4)
C4 C3 Re1 Bi1 79.0(4)
C2 C3 Re1 Bi1 -38.7(5)
C7 C8 Re1 C3 -116.4(4)
C9 C8 Re1 C3 124.8(4)
C7 C8 Re1 C9 118.8(6)
C7 C8 Re1 C4 -151.9(4)
C9 C8 Re1 C4 89.3(4)
C9 C8 Re1 C7 -118.8(6)
C7 C8 Re1 C2 -87.7(4)
C9 C8 Re1 C2 153.5(4)
C7 C8 Re1 C10 80.4(4)
C9 C8 Re1 C10 -38.4(4)
C7 C8 Re1 C1 -102.8(5)
C9 C8 Re1 C1 138.4(5)
C7 C8 Re1 C6 37.7(4)
C9 C8 Re1 C6 -81.0(4)
C7 C8 Re1 C5 -160.7(4)
C9 C8 Re1 C5 80.6(5)
C7 C8 Re1 Bi1 56.6(5)
C9 C8 Re1 Bi1 -62.2(5)
C8 C9 Re1 C3 -59.5(4)
C10 C9 Re1 C3 -175.4(4)
C10 C9 Re1 C8 -115.9(5)
C8 C9 Re1 C4 -96.0(4)
C10 C9 Re1 C4 148.1(4)
C8 C9 Re1 C7 36.6(4)
C10 C9 Re1 C7 -79.4(4)
C8 C9 Re1 C2 -44.1(6)
C10 C9 Re1 C2 -160.0(4)
C8 C9 Re1 C10 115.9(5)
C8 C9 Re1 C1 -119.8(6)
C10 C9 Re1 C1 124.3(6)
C8 C9 Re1 C6 78.0(4)
C10 C9 Re1 C6 -37.9(3)
C8 C9 Re1 C5 -126.7(4)
C10 C9 Re1 C5 117.3(4)
C8 C9 Re1 Bi1 137.1(3)
C10 C9 Re1 Bi1 21.2(4)
C5 C4 Re1 C3 117.0(5)
C3 C4 Re1 C8 73.3(4)
C5 C4 Re1 C8 -169.7(4)
C3 C4 Re1 C9 110.9(4)
C5 C4 Re1 C9 -132.1(4)
C3 C4 Re1 C7 51.3(5)
C5 C4 Re1 C7 168.3(4)
C3 C4 Re1 C2 -37.6(3)
C5 C4 Re1 C2 79.4(4)
C3 C4 Re1 C10 134.8(4)
C5 C4 Re1 C10 -108.2(4)
C3 C4 Re1 C1 -79.8(4)
C5 C4 Re1 C1 37.2(4)
C3 C4 Re1 C6 96.5(7)
C5 C4 Re1 C6 -146.5(6)
C3 C4 Re1 C5 -117.0(5)
C3 C4 Re1 Bi1 -130.5(3)
C5 C4 Re1 Bi1 -13.5(4)
C6 C7 Re1 C3 -177.3(4)
C8 C7 Re1 C3 66.8(4)
C6 C7 Re1 C8 115.9(6)
C6 C7 Re1 C9 79.2(4)
C8 C7 Re1 C9 -36.7(4)
C6 C7 Re1 C4 153.7(4)
C8 C7 Re1 C4 37.8(5)
C6 C7 Re1 C2 -138.3(4)
C8 C7 Re1 C2 105.8(4)
C6 C7 Re1 C10 36.6(4)
C8 C7 Re1 C10 -79.2(4)
C6 C7 Re1 C1 -114.9(4)
C8 C7 Re1 C1 129.2(4)
C8 C7 Re1 C6 -115.9(6)
C6 C7 Re1 C5 -177.9(8)
C8 C7 Re1 C5 66.2(10)
C6 C7 Re1 Bi1 -24.8(4)
C8 C7 Re1 Bi1 -140.7(4)
C1 C2 Re1 C3 -115.3(5)
C1 C2 Re1 C8 -166.8(4)
C3 C2 Re1 C8 -51.5(4)
C1 C2 Re1 C9 -139.7(4)
C3 C2 Re1 C9 -24.3(6)
C1 C2 Re1 C4 -78.3(4)
C3 C2 Re1 C4 37.1(4)
C1 C2 Re1 C7 154.1(4)
C3 C2 Re1 C7 -90.5(4)
C1 C2 Re1 C10 132.1(10)
C3 C2 Re1 C10 -112.6(10)
C3 C2 Re1 C1 115.3(5)
C1 C2 Re1 C6 122.5(4)
C3 C2 Re1 C6 -122.2(4)
C1 C2 Re1 C5 -36.5(3)
C3 C2 Re1 C5 78.8(4)
C1 C2 Re1 Bi1 39.2(3)
C3 C2 Re1 Bi1 154.5(3)
C6 C10 Re1 C3 -108.6(5)
C9 C10 Re1 C3 7.7(6)
C6 C10 Re1 C8 -78.2(4)
C9 C10 Re1 C8 38.1(4)
C6 C10 Re1 C9 -116.3(5)
C6 C10 Re1 C4 -157.6(3)
C9 C10 Re1 C4 -41.3(5)
C6 C10 Re1 C7 -35.9(3)
C9 C10 Re1 C7 80.3(4)
C6 C10 Re1 C2 -12.0(12)
C9 C10 Re1 C2 104.3(10)
C6 C10 Re1 C1 105.1(5)
C9 C10 Re1 C1 -138.6(5)
C9 C10 Re1 C6 116.3(5)
C6 C10 Re1 C5 154.9(3)
C9 C10 Re1 C5 -88.8(4)
C6 C10 Re1 Bi1 84.3(3)
C9 C10 Re1 Bi1 -159.5(4)
C5 C1 Re1 C3 -79.7(4)
C2 C1 Re1 C3 38.9(3)
C5 C1 Re1 C8 -95.1(5)
C2 C1 Re1 C8 23.5(6)
C5 C1 Re1 C9 -10.1(7)
C2 C1 Re1 C9 108.5(6)
C5 C1 Re1 C4 -37.2(4)
C2 C1 Re1 C4 81.4(4)
C5 C1 Re1 C7 -157.7(4)
C2 C1 Re1 C7 -39.1(5)
C5 C1 Re1 C2 -118.6(5)
C5 C1 Re1 C10 79.3(6)
C2 C1 Re1 C10 -162.1(4)
C5 C1 Re1 C6 145.0(4)
C2 C1 Re1 C6 -96.4(4)
C2 C1 Re1 C5 118.6(5)
C5 C1 Re1 Bi1 100.0(3)
C2 C1 Re1 Bi1 -141.4(3)
C7 C6 Re1 C3 4.1(5)
C10 C6 Re1 C3 123.2(4)
C7 C6 Re1 C8 -38.4(4)
C10 C6 Re1 C8 80.8(4)
C7 C6 Re1 C9 -81.0(4)
C10 C6 Re1 C9 38.2(4)
C7 C6 Re1 C4 -64.7(8)
C10 C6 Re1 C4 54.4(7)
C10 C6 Re1 C7 119.2(5)
C7 C6 Re1 C2 57.5(5)
C10 C6 Re1 C2 176.7(3)
C7 C6 Re1 C10 -119.2(5)
C7 C6 Re1 C1 110.1(4)
C10 C6 Re1 C1 -130.7(4)
C7 C6 Re1 C5 178.6(5)
C10 C6 Re1 C5 -62.2(7)
C7 C6 Re1 Bi1 155.6(4)
C10 C6 Re1 Bi1 -85.2(3)
C4 C5 Re1 C3 -37.7(4)
C1 C5 Re1 C3 79.7(4)
C4 C5 Re1 C8 14.5(5)
C1 C5 Re1 C8 131.9(4)
C4 C5 Re1 C9 57.9(5)
C1 C5 Re1 C9 175.3(3)
C1 C5 Re1 C4 117.4(5)
C4 C5 Re1 C7 -37.0(11)
C1 C5 Re1 C7 80.4(10)
C4 C5 Re1 C2 -80.7(4)
C1 C5 Re1 C2 36.8(3)
C4 C5 Re1 C10 102.4(4)
C1 C5 Re1 C10 -140.2(3)
C4 C5 Re1 C1 -117.4(5)
C4 C5 Re1 C6 146.3(6)
C1 C5 Re1 C6 -96.3(6)
C4 C5 Re1 Bi1 168.5(4)
C1 C5 Re1 Bi1 -74.1(3)
O1 Bi1 Re1 C3 -34.7(3)
O2 Bi1 Re1 C3 54.2(3)
O1 Bi1 Re1 C8 155.9(3)
O2 Bi1 Re1 C8 -115.2(3)
O1 Bi1 Re1 C9 121.1(2)
O2 Bi1 Re1 C9 -150.0(2)
O1 Bi1 Re1 C4 9.4(2)
O2 Bi1 Re1 C4 98.3(2)
O1 Bi1 Re1 C7 -172.0(2)
O2 Bi1 Re1 C7 -83.1(2)
O1 Bi1 Re1 C2 -58.17(19)
O2 Bi1 Re1 C2 30.70(19)
O1 Bi1 Re1 C10 134.3(2)
O2 Bi1 Re1 C10 -136.9(2)
O1 Bi1 Re1 C1 -35.1(2)
O2 Bi1 Re1 C1 53.8(2)
O1 Bi1 Re1 C6 173.0(2)
O2 Bi1 Re1 C6 -98.1(2)
O1 Bi1 Re1 C5 1.3(2)
O2 Bi1 Re1 C5 90.2(2)
